data_7127644
loop_
_publ_author_name
'Li, Jun-Yi'
'Xu, Qiu-Ling'
'Ye, Si-Yu'
'Tong, Liang'
'Chen, Xiang'
'Chen, Li-Zhuang'

_publ_section_title
;
 A multiaxial molecular ferroelectric with record high
 <i>T</i><sub>C</sub> designed by intermolecular interaction modulation.
;
_journal_issue 7
_journal_name_full 'Chemical communications (Cambridge, England)'
_journal_page_first 943
_journal_page_last 946
_journal_paper_doi 10.1039/d0cc07377f
_journal_volume 57
_journal_year 2021
_chemical_formula_sum 'C8 H17 I3 N2 Zn'
_chemical_formula_weight 587.30
_space_group_crystal_system orthorhombic
_space_group_IT_number 61
_space_group_name_Hall '-P 2ac 2ab'
_space_group_name_H-M_alt 'P b c a'
_atom_sites_solution_hydrogens geom
_audit_creation_method SHELXL-2016/6
_audit_update_record
;
2020-07-03 deposited with the CCDC.	2020-12-17 downloaded from the CCDC.
;
_cell_angle_alpha 90
_cell_angle_beta 90
_cell_angle_gamma 90
_cell_formula_units_Z 8
_cell_length_a 14.4585(3)
_cell_length_b 13.1776(3)
_cell_length_c 14.7761(3)
_cell_measurement_reflns_used 2472
_cell_measurement_temperature 296(2)
_cell_measurement_theta_max 25.018
_cell_measurement_theta_min 2.505
_cell_volume 2815.27(10)
_computing_structure_refinement 'SHELXL-2016/6 (Sheldrick, 2016)'
_diffrn_ambient_temperature 296(2)
_diffrn_measured_fraction_theta_full 0.994
_diffrn_measured_fraction_theta_max 0.994
_diffrn_measurement_device_type 'BRUKER CCD41'
_diffrn_radiation_type MoK\a
_diffrn_radiation_wavelength 0.71073
_diffrn_reflns_av_R_equivalents 0.0395
_diffrn_reflns_av_unetI/netI 0.0218
_diffrn_reflns_Laue_measured_fraction_full 0.994
_diffrn_reflns_Laue_measured_fraction_max 0.994
_diffrn_reflns_limit_h_max 17
_diffrn_reflns_limit_h_min -14
_diffrn_reflns_limit_k_max 15
_diffrn_reflns_limit_k_min -14
_diffrn_reflns_limit_l_max 17
_diffrn_reflns_limit_l_min -17
_diffrn_reflns_number 26294
_diffrn_reflns_point_group_measured_fraction_full 0.994
_diffrn_reflns_point_group_measured_fraction_max 0.994
_diffrn_reflns_theta_full 25.018
_diffrn_reflns_theta_max 25.018
_diffrn_reflns_theta_min 2.505
_exptl_absorpt_coefficient_mu 8.295
_exptl_absorpt_correction_T_max 0.38
_exptl_absorpt_correction_T_min 0.12
_exptl_absorpt_correction_type multi-scan
_exptl_crystal_colour colourless
_exptl_crystal_density_diffrn 2.771
_exptl_crystal_description BLOCK
_exptl_crystal_F_000 2144
_exptl_crystal_size_max 0.3
_exptl_crystal_size_mid 0.2
_exptl_crystal_size_min 0.1
_refine_diff_density_max 2.537
_refine_diff_density_min -3.000
_refine_diff_density_rms 0.302
_refine_ls_extinction_coef 0.00095(18)
_refine_ls_extinction_expression Fc^*^=kFc[1+0.001xFc^2^\l^3^/sin(2\q)]^-1/4^
_refine_ls_extinction_method 'SHELXL-2016/6 (Sheldrick 2016)'
_refine_ls_goodness_of_fit_ref 1.074
_refine_ls_hydrogen_treatment constr
_refine_ls_matrix_type full
_refine_ls_number_parameters 129
_refine_ls_number_reflns 2472
_refine_ls_number_restraints 72
_refine_ls_restrained_S_all 1.062
_refine_ls_R_factor_all 0.0632
_refine_ls_R_factor_gt 0.0577
_refine_ls_shift/su_max 0.000
_refine_ls_shift/su_mean 0.000
_refine_ls_structure_factor_coef Fsqd
_refine_ls_weighting_details 'w=1/[\s^2^(Fo^2^)+(0.1134P)^2^+49.1482P] where P=(Fo^2^+2Fc^2^)/3'
_refine_ls_weighting_scheme calc
_refine_ls_wR_factor_gt 0.1838
_refine_ls_wR_factor_ref 0.1896
_reflns_Friedel_coverage 0.000
_reflns_number_gt 2199
_reflns_number_total 2472
_reflns_threshold_expression 'I > 2\s(I)'
_cod_data_source_file d0cc07377f2.cif
_cod_data_source_block 3_296K
_cod_depositor_comments 'Adding full bibliography for 7127643--7127646.cif.'
_cod_database_code 7127644
_shelx_shelxl_version_number 2016/6
_shelx_space_group_comment
;
The symmetry employed for this shelxl refinement is uniquely defined
by the following loop, which should always be used as a source of
symmetry information in preference to the above space-group names.
They are only intended as comments.
;

loop_
_space_group_symop_operation_xyz
'x, y, z'
'-x+1/2, -y, z+1/2'
'-x, y+1/2, -z+1/2'
'x+1/2, -y+1/2, -z'
'-x, -y, -z'
'x-1/2, y, -z-1/2'
'x, -y-1/2, z-1/2'
'-x-1/2, y-1/2, z'

loop_
_atom_site_label
_atom_site_type_symbol
_atom_site_fract_x
_atom_site_fract_y
_atom_site_fract_z
_atom_site_U_iso_or_equiv
_atom_site_adp_type
_atom_site_occupancy
_atom_site_site_symmetry_order
_atom_site_calc_flag
_atom_site_refinement_flags_posn
_atom_site_refinement_flags_adp
_atom_site_refinement_flags_occupancy
_atom_site_disorder_assembly
_atom_site_disorder_group
C1 C 0.8051(8) 0.2902(9) 0.3372(7) 0.031(2) Uani 1 1 d . U . . .
H1A H 0.829150 0.353748 0.313897 0.037 Uiso 1 1 calc R U . . .
H1B H 0.738075 0.294105 0.337521 0.037 Uiso 1 1 calc R U . . .
C2 C 0.9790(7) 0.1992(9) 0.3604(8) 0.034(2) Uani 1 1 d . U . . .
H2A H 1.006811 0.236146 0.310572 0.041 Uiso 1 1 calc R U . . .
H2B H 1.026395 0.156724 0.387385 0.041 Uiso 1 1 calc R U . . .
C3 C 0.8531(8) 0.0897(7) 0.4021(7) 0.030(2) Uani 1 1 d . U . . .
H3A H 0.895410 0.048828 0.437660 0.036 Uiso 1 1 calc R U . . .
H3B H 0.804986 0.045427 0.379081 0.036 Uiso 1 1 calc R U . . .
C4 C 0.8371(7) 0.2008(8) 0.2761(7) 0.030(2) Uani 1 1 d . U . . .
H4A H 0.783850 0.161250 0.257551 0.035 Uiso 1 1 calc R U . . .
H4B H 0.866606 0.227442 0.222123 0.035 Uiso 1 1 calc R U . . .
C5 C 0.8099(7) 0.1700(8) 0.4623(7) 0.027(2) Uani 1 1 d . U . . .
H5A H 0.743011 0.165060 0.459481 0.032 Uiso 1 1 calc R U . . .
H5B H 0.828901 0.159429 0.524519 0.032 Uiso 1 1 calc R U . . .
C6 C 0.9437(7) 0.2741(8) 0.4306(8) 0.032(2) Uani 1 1 d . U . . .
H6A H 0.966929 0.255700 0.489972 0.038 Uiso 1 1 calc R U . . .
H6B H 0.965566 0.341761 0.416324 0.038 Uiso 1 1 calc R U . . .
C7 C 0.8070(8) 0.3548(9) 0.4957(8) 0.034(2) Uani 1 1 d . U . . .
H7A H 0.841236 0.348581 0.551879 0.041 Uiso 1 1 calc R U . . .
H7B H 0.821824 0.420369 0.469717 0.041 Uiso 1 1 calc R U . . .
C8 C 0.7057(9) 0.3525(10) 0.5170(9) 0.045(3) Uani 1 1 d . U . . .
H8A H 0.670899 0.350144 0.461737 0.067 Uiso 1 1 calc R U . . .
H8B H 0.689249 0.412394 0.550348 0.067 Uiso 1 1 calc R U . . .
H8C H 0.691973 0.293497 0.552725 0.067 Uiso 1 1 calc R U . . .
I1 I 1.07260(6) 0.09761(7) 0.13778(6) 0.0504(4) Uani 1 1 d . U . . .
I2 I 0.82904(6) -0.07090(7) 0.16583(6) 0.0466(4) Uani 1 1 d . U . . .
I3 I 1.03239(9) -0.08967(9) 0.35625(8) 0.0708(5) Uani 1 1 d . U . . .
N2 N 0.9033(5) 0.1346(6) 0.3258(5) 0.0191(16) Uani 1 1 d . . . . .
N1 N 0.8401(5) 0.2727(6) 0.4312(5) 0.0209(16) Uani 1 1 d . . . . .
Zn1 Zn 0.95991(8) 0.01636(9) 0.24400(7) 0.0256(4) Uani 1 1 d . U . . .

loop_
_atom_site_aniso_label
_atom_site_aniso_U_11
_atom_site_aniso_U_22
_atom_site_aniso_U_33
_atom_site_aniso_U_23
_atom_site_aniso_U_13
_atom_site_aniso_U_12
C1 0.032(5) 0.038(5) 0.023(5) 0.005(4) -0.001(4) 0.006(4)
C2 0.023(5) 0.039(5) 0.040(5) -0.011(4) 0.000(4) -0.002(4)
C3 0.036(5) 0.023(4) 0.032(5) 0.003(4) 0.007(4) 0.000(4)
C4 0.033(5) 0.031(5) 0.025(4) 0.002(4) -0.003(4) 0.005(4)
C5 0.028(5) 0.024(5) 0.028(4) 0.007(4) 0.005(4) 0.000(4)
C6 0.023(5) 0.036(5) 0.036(5) -0.009(4) 0.001(4) -0.006(4)
C7 0.036(5) 0.031(5) 0.036(5) -0.009(4) 0.000(4) 0.002(4)
C8 0.040(7) 0.037(6) 0.058(7) 0.001(5) 0.015(6) 0.008(5)
I1 0.0403(6) 0.0562(6) 0.0546(6) 0.0055(4) 0.0182(4) -0.0029(4)
I2 0.0470(6) 0.0516(6) 0.0411(5) -0.0011(3) -0.0050(4) -0.0162(4)
I3 0.0827(9) 0.0712(8) 0.0585(7) 0.0030(5) -0.0090(5) 0.0311(6)
N2 0.012(4) 0.026(4) 0.019(4) 0.001(3) 0.000(3) -0.001(3)
N1 0.019(4) 0.018(4) 0.025(4) -0.001(3) -0.002(3) -0.002(3)
Zn1 0.0252(6) 0.0269(7) 0.0246(6) -0.0020(4) 0.0011(4) 0.0007(5)

loop_
_atom_type_symbol
_atom_type_description
_atom_type_scat_dispersion_real
_atom_type_scat_dispersion_imag
_atom_type_scat_source
C C 0.0033 0.0016 'International Tables Vol C Tables 4.2.6.8 and 6.1.1.4'
H H 0.0000 0.0000 'International Tables Vol C Tables 4.2.6.8 and 6.1.1.4'
I I -0.4742 1.8119 'International Tables Vol C Tables 4.2.6.8 and 6.1.1.4'
N N 0.0061 0.0033 'International Tables Vol C Tables 4.2.6.8 and 6.1.1.4'
Zn Zn 0.2839 1.4301 'International Tables Vol C Tables 4.2.6.8 and 6.1.1.4'

loop_
_geom_angle_atom_site_label_1
_geom_angle_atom_site_label_2
_geom_angle_atom_site_label_3
_geom_angle
_geom_angle_site_symmetry_1
_geom_angle_site_symmetry_3
_geom_angle_publ_flag
N1 C1 C4 108.8(8) . . ?
N2 C2 C6 111.2(8) . . ?
N2 C3 C5 112.0(8) . . ?
N2 C4 C1 110.5(8) . . ?
N1 C5 C3 109.3(8) . . ?
N1 C6 C2 109.4(8) . . ?
C8 C7 N1 115.2(10) . . ?
C3 N2 C2 109.4(8) . . ?
C3 N2 C4 107.3(8) . . ?
C2 N2 C4 108.0(8) . . ?
C3 N2 Zn1 109.3(6) . . ?
C2 N2 Zn1 109.4(6) . . ?
C4 N2 Zn1 113.3(6) . . ?
C5 N1 C1 109.0(8) . . ?
C5 N1 C6 107.7(8) . . ?
C1 N1 C6 109.3(8) . . ?
C5 N1 C7 111.1(8) . . ?
C1 N1 C7 111.5(8) . . ?
C6 N1 C7 108.1(8) . . ?
N2 Zn1 I3 101.6(2) . . ?
N2 Zn1 I2 107.9(2) . . ?
I3 Zn1 I2 112.40(6) . . ?
N2 Zn1 I1 107.0(2) . . ?
I3 Zn1 I1 113.38(6) . . ?
I2 Zn1 I1 113.59(5) . . ?

loop_
_geom_bond_atom_site_label_1
_geom_bond_atom_site_label_2
_geom_bond_distance
_geom_bond_site_symmetry_2
_geom_bond_publ_flag
C1 N1 1.496(12) . ?
C1 C4 1.554(15) . ?
C2 N2 1.478(13) . ?
C2 C6 1.520(15) . ?
C3 N2 1.465(13) . ?
C3 C5 1.517(14) . ?
C4 N2 1.489(12) . ?
C5 N1 1.494(12) . ?
C6 N1 1.498(13) . ?
C7 C8 1.499(17) . ?
C7 N1 1.518(13) . ?
I1 Zn1 2.5030(14) . ?
I2 Zn1 2.4974(14) . ?
I3 Zn1 2.4085(15) . ?
N2 Zn1 2.135(8) . ?
